data_7133453
loop_
_publ_author_name
'Liu, Xia'
'Li, Bohan'
'Jin, Jiance'
'Yang, Lin'
'Xia, Zhiguo'
'Xu, Yan'

_publ_section_title
;
 Solvent-induced structural regulation and luminescence switching of
 hybrid copper(I) halides for encryption and anti-counterfeiting
 applications.
;
_journal_issue 68
_journal_name_full 'Chemical communications (Cambridge, England)'
_journal_page_first 9034
_journal_page_last 9037
_journal_paper_doi 10.1039/d4cc03540b
_journal_volume 60
_journal_year 2024
_chemical_formula_moiety 'Cu I2, C20 H20 P'
_chemical_formula_sum 'C20 H20 Cu I2 P'
_chemical_formula_weight 608.67
_chemical_name_systematic C20CuI2P
_space_group_crystal_system monoclinic
_space_group_IT_number 14
_space_group_name_Hall '-P 2ybc'
_space_group_name_H-M_alt 'P 1 21/c 1'
_atom_sites_solution_hydrogens geom
_atom_sites_solution_primary iterative
_audit_creation_date 2024-06-19
_audit_creation_method
;
Olex2 1.3-alpha
(compiled 2020.11.12 svn.r5f609507 for OlexSys, GUI svn.r6408)
;
_audit_update_record
;
2024-06-19 deposited with the CCDC.	2024-08-05 downloaded from the CCDC.
;
_cell_angle_alpha 90
_cell_angle_beta 96.136(2)
_cell_angle_gamma 90
_cell_formula_units_Z 4
_cell_length_a 8.6790(2)
_cell_length_b 20.4707(4)
_cell_length_c 11.8536(2)
_cell_measurement_reflns_used 16469
_cell_measurement_temperature 100.5(6)
_cell_measurement_theta_max 31.5000
_cell_measurement_theta_min 2.0030
_cell_volume 2093.91(7)
_computing_cell_refinement 'CrysAlisPro 1.171.42.91a (Rigaku OD, 2023)'
_computing_data_collection 'CrysAlisPro 1.171.42.91a (Rigaku OD, 2023)'
_computing_data_reduction 'CrysAlisPro 1.171.42.91a (Rigaku OD, 2023)'
_computing_molecular_graphics 'Olex2 1.3-alpha (Dolomanov et al., 2009)'
_computing_publication_material 'Olex2 1.3-alpha (Dolomanov et al., 2009)'
_computing_structure_refinement 'SHELXL 2018/3 (Sheldrick, 2015)'
_computing_structure_solution 'olex2.solve 1.3-alpha (Bourhis et al., 2015)'
_diffrn_ambient_temperature 100.15
_diffrn_detector_area_resol_mean 10.0000
_diffrn_detector_type HyPix
_diffrn_measured_fraction_theta_full 1.000
_diffrn_measured_fraction_theta_max 0.882
_diffrn_measurement_details
;
List of Runs (angles in degrees, time in seconds):

  # Type    Start    End  Width  t~exp~   \w     \q     \k     \f   Frames
#--------------------------------------------------------------------------
  1  \w     -3.00  62.00   0.50    0.05    --   13.93  77.00-180.00  130
  2  \w    -42.00  25.00   0.50    0.05    --  -13.15  77.00-120.00  134
  3  \w    -32.00  44.00   0.50    0.05    --  -13.15  77.00   0.00  152
  4  \w    -15.00  82.00   0.50    0.05    --   13.93  77.00  60.00  194
  5  \w    -26.00  48.00   0.50    0.05    --  -13.15  77.00 120.00  148
  6  \w    -41.00  41.00   0.50    0.05    --  -13.15  77.00 -90.00  164
;
_diffrn_measurement_device 'four-circle diffractometer'
_diffrn_measurement_device_type 'multiwire proportional'
_diffrn_measurement_method 'phi and omega scans'
_diffrn_radiation_monochromator graphite
_diffrn_radiation_type MoK\a
_diffrn_radiation_wavelength 0.71073
_diffrn_reflns_av_R_equivalents 0.0486
_diffrn_reflns_av_unetI/netI 0.0405
_diffrn_reflns_Laue_measured_fraction_full 1.000
_diffrn_reflns_Laue_measured_fraction_max 0.882
_diffrn_reflns_limit_h_max 12
_diffrn_reflns_limit_h_min -12
_diffrn_reflns_limit_k_max 27
_diffrn_reflns_limit_k_min -28
_diffrn_reflns_limit_l_max 17
_diffrn_reflns_limit_l_min -15
_diffrn_reflns_number 29150
_diffrn_reflns_point_group_measured_fraction_full 1.000
_diffrn_reflns_point_group_measured_fraction_max 0.882
_diffrn_reflns_theta_full 25.242
_diffrn_reflns_theta_max 31.848
_diffrn_reflns_theta_min 1.990
_exptl_absorpt_coefficient_mu 4.068
_exptl_absorpt_correction_T_max 1.00000
_exptl_absorpt_correction_T_min 0.40845
_exptl_absorpt_correction_type none
_exptl_absorpt_process_details
;
CrysAlisPro 1.171.42.91a (Rigaku Oxford Diffraction, 2023)
Empirical absorption correction using spherical harmonics,
implemented in SCALE3 ABSPACK scaling algorithm.
;
_exptl_crystal_colour 'clear whiteish colourless'
_exptl_crystal_colour_lustre clear
_exptl_crystal_colour_modifier whiteish
_exptl_crystal_colour_primary colourless
_exptl_crystal_density_diffrn 1.931
_exptl_crystal_description block
_exptl_crystal_F_000 1160
_exptl_crystal_size_max 0.2
_exptl_crystal_size_mid 0.18
_exptl_crystal_size_min 0.16
_refine_diff_density_max 1.061
_refine_diff_density_min -0.980
_refine_diff_density_rms 0.133
_refine_ls_extinction_method none
_refine_ls_goodness_of_fit_ref 1.037
_refine_ls_hydrogen_treatment constr
_refine_ls_matrix_type full
_refine_ls_number_parameters 218
_refine_ls_number_reflns 6324
_refine_ls_number_restraints 0
_refine_ls_restrained_S_all 1.037
_refine_ls_R_factor_all 0.0349
_refine_ls_R_factor_gt 0.0280
_refine_ls_shift/su_max 0.001
_refine_ls_shift/su_mean 0.000
_refine_ls_structure_factor_coef Fsqd
_refine_ls_weighting_details 'w=1/[\s^2^(Fo^2^)+(0.0240P)^2^+0.5090P] where P=(Fo^2^+2Fc^2^)/3'
_refine_ls_weighting_scheme calc
_refine_ls_wR_factor_gt 0.0597
_refine_ls_wR_factor_ref 0.0625
_reflns_Friedel_coverage 0.000
_reflns_number_gt 5438
_reflns_number_total 6324
_reflns_threshold_expression 'I > 2\s(I)'
_cod_data_source_file d4cc03540b2.cif
_cod_data_source_block 1056-1-100k_auto
_cod_depositor_comments 'Adding full bibliography for 7133452--7133454.cif.'
_cod_database_code 7133453
_shelx_shelxl_version_number 2018/3
_shelx_space_group_comment
;
The symmetry employed for this shelxl refinement is uniquely defined
by the following loop, which should always be used as a source of
symmetry information in preference to the above space-group names.
They are only intended as comments.
;
_shelx_estimated_absorpt_t_max 0.562
_shelx_estimated_absorpt_t_min 0.497
_olex2_refinement_description
;
1. Fixed Uiso
 At 1.2 times of:
  All C(H) groups, All C(H,H) groups
 At 1.5 times of:
  All C(H,H,H) groups
2.a Secondary CH2 refined with riding coordinates:
 C2(H2A,H2B)
2.b Aromatic/amide H refined with riding coordinates:
 C13(H13), C20(H20), C6(H6), C16(H16), C4(H4), C9(H9), C8(H8), C5(H5),
 C17(H17), C19(H19), C18(H18), C7(H7), C12(H12), C10(H10), C11(H11)
2.c Idealised Me refined as rotating group:
 C1(H1A,H1B,H1C)
;
_olex2_submission_special_instructions 'No special instructions were received'
_oxdiff_exptl_absorpt_empirical_details
;
Empirical correction (ABSPACK) includes:
- Absorption correction using spherical harmonics
- Frame scaling
;

loop_
_space_group_symop_operation_xyz
'x, y, z'
'-x, y+1/2, -z+1/2'
'-x, -y, -z'
'x, -y-1/2, z-1/2'

loop_
_atom_site_label
_atom_site_type_symbol
_atom_site_fract_x
_atom_site_fract_y
_atom_site_fract_z
_atom_site_U_iso_or_equiv
_atom_site_adp_type
_atom_site_occupancy
_atom_site_site_symmetry_order
_atom_site_calc_flag
_atom_site_refinement_flags_posn
_atom_site_refinement_flags_adp
_atom_site_refinement_flags_occupancy
_atom_site_disorder_assembly
_atom_site_disorder_group
I2 I 0.44110(2) 0.35772(2) 0.19830(2) 0.01721(5) Uani 1 1 d . . . . .
I1 I 0.74663(2) 0.47170(2) -0.00569(2) 0.02035(5) Uani 1 1 d . . . . .
Cu1 Cu 0.48186(4) 0.45109(2) 0.06627(3) 0.01880(7) Uani 1 1 d . . . . .
P1 P 0.17666(7) 0.68170(3) 0.39993(5) 0.01367(12) Uani 1 1 d . . . . .
C14 C 0.0816(3) 0.63872(11) 0.5056(2) 0.0156(5) Uani 1 1 d . . . . .
C15 C 0.0450(3) 0.68938(11) 0.27278(19) 0.0139(4) Uani 1 1 d . . . . .
C13 C -0.0742(3) 0.62239(11) 0.4851(2) 0.0185(5) Uani 1 1 d . . . . .
H13 H -0.131144 0.633192 0.414592 0.022 Uiso 1 1 calc R U . . .
C3 C 0.3417(3) 0.63463(11) 0.36875(19) 0.0138(4) Uani 1 1 d . . . . .
C20 C 0.0391(3) 0.64029(11) 0.1909(2) 0.0186(5) Uani 1 1 d . . . . .
H20 H 0.106471 0.603716 0.201461 0.022 Uiso 1 1 calc R U . . .
C6 C 0.5810(3) 0.55977(12) 0.2992(2) 0.0218(5) Uani 1 1 d . . . . .
H6 H 0.662332 0.534166 0.274552 0.026 Uiso 1 1 calc R U . . .
C16 C -0.0541(3) 0.74329(11) 0.2567(2) 0.0183(5) Uani 1 1 d . . . . .
H16 H -0.050589 0.776839 0.312316 0.022 Uiso 1 1 calc R U . . .
C4 C 0.4605(3) 0.66477(12) 0.3178(2) 0.0169(5) Uani 1 1 d . . . . .
H4 H 0.460287 0.710794 0.307482 0.020 Uiso 1 1 calc R U . . .
C9 C 0.1666(3) 0.62146(12) 0.6085(2) 0.0200(5) Uani 1 1 d . . . . .
H9 H 0.273900 0.631467 0.621574 0.024 Uiso 1 1 calc R U . . .
C8 C 0.3445(3) 0.56719(11) 0.3862(2) 0.0193(5) Uani 1 1 d . . . . .
H8 H 0.264038 0.546711 0.421648 0.023 Uiso 1 1 calc R U . . .
C5 C 0.5795(3) 0.62692(12) 0.2823(2) 0.0201(5) Uani 1 1 d . . . . .
H5 H 0.659869 0.647072 0.246274 0.024 Uiso 1 1 calc R U . . .
C17 C -0.1574(3) 0.74752(12) 0.1592(2) 0.0206(5) Uani 1 1 d . . . . .
H17 H -0.224513 0.784154 0.148009 0.025 Uiso 1 1 calc R U . . .
C19 C -0.0654(3) 0.64491(12) 0.0940(2) 0.0213(5) Uani 1 1 d . . . . .
H19 H -0.069900 0.611301 0.038451 0.026 Uiso 1 1 calc R U . . .
C18 C -0.1633(3) 0.69852(12) 0.0780(2) 0.0200(5) Uani 1 1 d . . . . .
H18 H -0.234296 0.701646 0.011454 0.024 Uiso 1 1 calc R U . . .
C7 C 0.4650(3) 0.53003(11) 0.3518(2) 0.0218(5) Uani 1 1 d . . . . .
H7 H 0.467561 0.484191 0.364399 0.026 Uiso 1 1 calc R U . . .
C2 C 0.2356(3) 0.76306(11) 0.4461(2) 0.0188(5) Uani 1 1 d . . . . .
H2A H 0.280191 0.785410 0.382984 0.023 Uiso 1 1 calc R U . . .
H2B H 0.142334 0.787793 0.461992 0.023 Uiso 1 1 calc R U . . .
C12 C -0.1462(3) 0.59013(12) 0.5683(2) 0.0251(6) Uani 1 1 d . . . . .
H12 H -0.253012 0.579173 0.555062 0.030 Uiso 1 1 calc R U . . .
C10 C 0.0930(3) 0.58967(12) 0.6911(2) 0.0237(5) Uani 1 1 d . . . . .
H10 H 0.149219 0.578712 0.761767 0.028 Uiso 1 1 calc R U . . .
C11 C -0.0624(3) 0.57397(12) 0.6705(2) 0.0251(6) Uani 1 1 d . . . . .
H11 H -0.112257 0.551859 0.726975 0.030 Uiso 1 1 calc R U . . .
C1 C 0.3535(3) 0.76564(13) 0.5510(2) 0.0272(6) Uani 1 1 d . . . . .
H1A H 0.445863 0.740680 0.536930 0.041 Uiso 1 1 calc R U . . .
H1B H 0.307870 0.746731 0.615721 0.041 Uiso 1 1 calc R U . . .
H1C H 0.382420 0.811165 0.567705 0.041 Uiso 1 1 calc R U . . .

loop_
_atom_site_aniso_label
_atom_site_aniso_U_11
_atom_site_aniso_U_22
_atom_site_aniso_U_33
_atom_site_aniso_U_23
_atom_site_aniso_U_13
_atom_site_aniso_U_12
I2 0.01964(9) 0.01330(8) 0.01916(9) 0.00203(6) 0.00422(6) 0.00015(5)
I1 0.01873(9) 0.02127(9) 0.02196(9) 0.00437(6) 0.00639(7) 0.00435(6)
Cu1 0.02172(17) 0.01575(15) 0.01940(16) 0.00288(12) 0.00435(13) 0.00059(11)
P1 0.0156(3) 0.0122(3) 0.0135(3) -0.0012(2) 0.0031(2) -0.0004(2)
C14 0.0179(12) 0.0155(11) 0.0143(11) -0.0012(9) 0.0054(9) 0.0003(8)
C15 0.0147(11) 0.0148(10) 0.0127(10) 0.0007(8) 0.0040(9) -0.0015(8)
C13 0.0181(13) 0.0189(11) 0.0189(12) -0.0009(9) 0.0040(10) -0.0021(9)
C3 0.0140(12) 0.0146(11) 0.0129(10) -0.0018(8) 0.0023(9) 0.0014(8)
C20 0.0212(13) 0.0170(11) 0.0177(12) -0.0021(9) 0.0030(10) 0.0027(9)
C6 0.0198(13) 0.0258(13) 0.0200(12) -0.0027(10) 0.0025(10) 0.0069(10)
C16 0.0227(13) 0.0163(11) 0.0167(12) 0.0001(9) 0.0060(10) 0.0014(9)
C4 0.0157(12) 0.0179(11) 0.0167(11) 0.0039(9) 0.0007(9) -0.0005(9)
C9 0.0216(13) 0.0201(12) 0.0183(12) -0.0004(10) 0.0023(10) 0.0005(10)
C8 0.0219(13) 0.0155(11) 0.0213(12) -0.0006(9) 0.0056(10) -0.0033(9)
C5 0.0153(12) 0.0270(13) 0.0188(12) 0.0031(10) 0.0051(10) 0.0003(10)
C17 0.0200(13) 0.0216(12) 0.0208(12) 0.0064(10) 0.0051(10) 0.0050(10)
C19 0.0225(14) 0.0218(12) 0.0195(12) -0.0049(10) 0.0015(10) -0.0024(10)
C18 0.0161(12) 0.0261(13) 0.0177(12) 0.0033(10) 0.0010(10) -0.0024(9)
C7 0.0268(15) 0.0141(11) 0.0246(13) -0.0025(10) 0.0030(11) 0.0014(9)
C2 0.0227(13) 0.0143(11) 0.0199(12) -0.0038(9) 0.0036(10) -0.0028(9)
C12 0.0219(14) 0.0238(13) 0.0309(14) 0.0014(11) 0.0085(11) -0.0056(10)
C10 0.0310(15) 0.0225(13) 0.0183(12) 0.0040(10) 0.0054(11) 0.0035(10)
C11 0.0364(16) 0.0177(12) 0.0239(13) 0.0033(10) 0.0152(12) -0.0005(10)
C1 0.0384(17) 0.0218(13) 0.0201(13) -0.0049(10) -0.0030(12) -0.0105(11)

loop_
_atom_type_symbol
_atom_type_description
_atom_type_scat_dispersion_real
_atom_type_scat_dispersion_imag
_atom_type_scat_source
C C 0.0033 0.0016 'International Tables Vol C Tables 4.2.6.8 and 6.1.1.4'
H H 0.0000 0.0000 'International Tables Vol C Tables 4.2.6.8 and 6.1.1.4'
Cu Cu 0.3201 1.2651 'International Tables Vol C Tables 4.2.6.8 and 6.1.1.4'
I I -0.4742 1.8119 'International Tables Vol C Tables 4.2.6.8 and 6.1.1.4'
P P 0.1023 0.0942 'International Tables Vol C Tables 4.2.6.8 and 6.1.1.4'

loop_
_geom_angle_atom_site_label_1
_geom_angle_atom_site_label_2
_geom_angle_atom_site_label_3
_geom_angle
_geom_angle_site_symmetry_1
_geom_angle_site_symmetry_3
_geom_angle_publ_flag
Cu1 I1 Cu1 60.297(12) . 3_665 ?
I2 Cu1 I1 118.907(13) . 3_665 ?
I2 Cu1 I1 121.380(13) . . ?
I2 Cu1 Cu1 178.34(2) . 3_665 ?
I1 Cu1 I1 119.705(12) . 3_665 ?
I1 Cu1 Cu1 59.989(13) . 3_665 ?
I1 Cu1 Cu1 59.716(12) 3_665 3_665 ?
C14 P1 C2 112.03(11) . . ?
C15 P1 C14 109.18(11) . . ?
C15 P1 C2 107.86(11) . . ?
C3 P1 C14 108.38(11) . . ?
C3 P1 C15 108.87(11) . . ?
C3 P1 C2 110.47(11) . . ?
C13 C14 P1 120.34(18) . . ?
C13 C14 C9 120.3(2) . . ?
C9 C14 P1 119.41(19) . . ?
C20 C15 P1 119.55(17) . . ?
C20 C15 C16 119.8(2) . . ?
C16 C15 P1 120.60(18) . . ?
C14 C13 H13 120.2 . . ?
C14 C13 C12 119.6(2) . . ?
C12 C13 H13 120.2 . . ?
C4 C3 P1 119.65(17) . . ?
C4 C3 C8 120.0(2) . . ?
C8 C3 P1 120.10(19) . . ?
C15 C20 H20 120.0 . . ?
C19 C20 C15 119.9(2) . . ?
C19 C20 H20 120.0 . . ?
C5 C6 H6 119.8 . . ?
C7 C6 H6 119.8 . . ?
C7 C6 C5 120.4(2) . . ?
C15 C16 H16 120.2 . . ?
C17 C16 C15 119.7(2) . . ?
C17 C16 H16 120.2 . . ?
C3 C4 H4 120.3 . . ?
C5 C4 C3 119.5(2) . . ?
C5 C4 H4 120.3 . . ?
C14 C9 H9 120.2 . . ?
C10 C9 C14 119.6(2) . . ?
C10 C9 H9 120.2 . . ?
C3 C8 H8 120.0 . . ?
C7 C8 C3 120.0(2) . . ?
C7 C8 H8 120.0 . . ?
C6 C5 C4 120.2(2) . . ?
C6 C5 H5 119.9 . . ?
C4 C5 H5 119.9 . . ?
C16 C17 H17 119.8 . . ?
C18 C17 C16 120.3(2) . . ?
C18 C17 H17 119.8 . . ?
C20 C19 H19 119.9 . . ?
C18 C19 C20 120.2(2) . . ?
C18 C19 H19 119.9 . . ?
C17 C18 C19 120.0(2) . . ?
C17 C18 H18 120.0 . . ?
C19 C18 H18 120.0 . . ?
C6 C7 C8 119.9(2) . . ?
C6 C7 H7 120.0 . . ?
C8 C7 H7 120.0 . . ?
P1 C2 H2A 108.5 . . ?
P1 C2 H2B 108.5 . . ?
H2A C2 H2B 107.5 . . ?
C1 C2 P1 114.95(17) . . ?
C1 C2 H2A 108.5 . . ?
C1 C2 H2B 108.5 . . ?
C13 C12 H12 120.0 . . ?
C11 C12 C13 120.0(3) . . ?
C11 C12 H12 120.0 . . ?
C9 C10 H10 120.1 . . ?
C11 C10 C9 119.9(2) . . ?
C11 C10 H10 120.1 . . ?
C12 C11 H11 119.6 . . ?
C10 C11 C12 120.7(2) . . ?
C10 C11 H11 119.6 . . ?
C2 C1 H1A 109.5 . . ?
C2 C1 H1B 109.5 . . ?
C2 C1 H1C 109.5 . . ?
H1A C1 H1B 109.5 . . ?
H1A C1 H1C 109.5 . . ?
H1B C1 H1C 109.5 . . ?

loop_
_geom_bond_atom_site_label_1
_geom_bond_atom_site_label_2
_geom_bond_distance
_geom_bond_site_symmetry_2
_geom_bond_publ_flag
I2 Cu1 2.5191(3) . ?
I1 Cu1 2.5700(4) . ?
I1 Cu1 2.5772(3) 3_665 ?
Cu1 Cu1 2.5852(6) 3_665 ?
P1 C14 1.801(2) . ?
P1 C15 1.798(2) . ?
P1 C3 1.797(2) . ?
P1 C2 1.810(2) . ?
C14 C13 1.389(3) . ?
C14 C9 1.401(3) . ?
C15 C20 1.394(3) . ?
C15 C16 1.399(3) . ?
C13 H13 0.9500 . ?
C13 C12 1.390(4) . ?
C3 C4 1.393(3) . ?
C3 C8 1.396(3) . ?
C20 H20 0.9500 . ?
C20 C19 1.389(3) . ?
C6 H6 0.9500 . ?
C6 C5 1.389(4) . ?
C6 C7 1.381(4) . ?
C16 H16 0.9500 . ?
C16 C17 1.388(3) . ?
C4 H4 0.9500 . ?
C4 C5 1.392(3) . ?
C9 H9 0.9500 . ?
C9 C10 1.388(4) . ?
C8 H8 0.9500 . ?
C8 C7 1.389(4) . ?
C5 H5 0.9500 . ?
C17 H17 0.9500 . ?
C17 C18 1.387(4) . ?
C19 H19 0.9500 . ?
C19 C18 1.388(4) . ?
C18 H18 0.9500 . ?
C7 H7 0.9500 . ?
C2 H2A 0.9900 . ?
C2 H2B 0.9900 . ?
C2 C1 1.524(4) . ?
C12 H12 0.9500 . ?
C12 C11 1.384(4) . ?
C10 H10 0.9500 . ?
C10 C11 1.383(4) . ?
C11 H11 0.9500 . ?
C1 H1A 0.9800 . ?
C1 H1B 0.9800 . ?
C1 H1C 0.9800 . ?

loop_
_geom_torsion_atom_site_label_1
_geom_torsion_atom_site_label_2
_geom_torsion_atom_site_label_3
_geom_torsion_atom_site_label_4
_geom_torsion
_geom_torsion_site_symmetry_1
_geom_torsion_site_symmetry_2
_geom_torsion_site_symmetry_3
_geom_torsion_site_symmetry_4
_geom_torsion_publ_flag
P1 C14 C13 C12 -178.98(19) . . . . ?
P1 C14 C9 C10 178.53(19) . . . . ?
P1 C15 C20 C19 178.1(2) . . . . ?
P1 C15 C16 C17 -178.46(19) . . . . ?
P1 C3 C4 C5 -172.85(18) . . . . ?
P1 C3 C8 C7 173.71(19) . . . . ?
C14 P1 C15 C20 -88.9(2) . . . . ?
C14 P1 C15 C16 89.5(2) . . . . ?
C14 P1 C3 C4 -160.34(19) . . . . ?
C14 P1 C3 C8 25.3(2) . . . . ?
C14 P1 C2 C1 62.2(2) . . . . ?
C14 C13 C12 C11 -0.6(4) . . . . ?
C14 C9 C10 C11 1.4(4) . . . . ?
C15 P1 C14 C13 -5.6(2) . . . . ?
C15 P1 C14 C9 173.99(18) . . . . ?
C15 P1 C3 C4 81.0(2) . . . . ?
C15 P1 C3 C8 -93.4(2) . . . . ?
C15 P1 C2 C1 -177.6(2) . . . . ?
C15 C20 C19 C18 0.4(4) . . . . ?
C15 C16 C17 C18 0.2(4) . . . . ?
C13 C14 C9 C10 -1.9(4) . . . . ?
C13 C12 C11 C10 0.1(4) . . . . ?
C3 P1 C14 C13 -124.0(2) . . . . ?
C3 P1 C14 C9 55.5(2) . . . . ?
C3 P1 C15 C20 29.2(2) . . . . ?
C3 P1 C15 C16 -152.40(19) . . . . ?
C3 P1 C2 C1 -58.7(2) . . . . ?
C3 C4 C5 C6 -1.1(4) . . . . ?
C3 C8 C7 C6 -0.7(4) . . . . ?
C20 C15 C16 C17 -0.1(4) . . . . ?
C20 C19 C18 C17 -0.3(4) . . . . ?
C16 C15 C20 C19 -0.2(4) . . . . ?
C16 C17 C18 C19 0.0(4) . . . . ?
C4 C3 C8 C7 -0.7(4) . . . . ?
C9 C14 C13 C12 1.5(4) . . . . ?
C9 C10 C11 C12 -0.6(4) . . . . ?
C8 C3 C4 C5 1.5(4) . . . . ?
C5 C6 C7 C8 1.1(4) . . . . ?
C7 C6 C5 C4 -0.2(4) . . . . ?
C2 P1 C14 C13 113.8(2) . . . . ?
C2 P1 C14 C9 -66.6(2) . . . . ?
C2 P1 C15 C20 149.1(2) . . . . ?
C2 P1 C15 C16 -32.5(2) . . . . ?
C2 P1 C3 C4 -37.2(2) . . . . ?
C2 P1 C3 C8 148.37(19) . . . . ?
